data_4127120
loop_
_publ_author_name
'Gao, Yafei'
'Li, Guangyu'
'Deng, Liang'

_publ_section_title
;
 Bis(dinitrogen)cobalt(-I) Complexes with NHC Ligation: Synthesis,
 Characterization and Their Dinitrogen Functionalization Reactions
 Affording Side-On Bound Diazene Complexes.
;
_journal_name_full 'Journal of the American Chemical Society'
_journal_paper_doi 10.1021/jacs.7b11660
_journal_year 2018
_chemical_formula_moiety 'C60 H96 Co2 K2 N16, C7 H8'
_chemical_formula_sum 'C67 H104 Co2 K2 N16'
_chemical_formula_weight 1329.72
_space_group_crystal_system triclinic
_space_group_IT_number 2
_space_group_name_Hall '-P 1'
_space_group_name_H-M_alt 'P -1'
_symmetry_space_group_name_Hall '-P 1'
_symmetry_space_group_name_H-M 'P -1'
_atom_sites_solution_hydrogens geom
_atom_sites_solution_primary direct
_audit_creation_date 2016-04-07
_audit_creation_method
;
Olex2 1.2
(compiled 2016.02.19 svn.r3266 for OlexSys, GUI svn.r5155)
;
_cell_angle_alpha 82.057(4)
_cell_angle_beta 65.216(4)
_cell_angle_gamma 72.191(4)
_cell_formula_units_Z 2
_cell_length_a 15.537(3)
_cell_length_b 16.388(4)
_cell_length_c 16.703(4)
_cell_measurement_reflns_used 7474
_cell_measurement_temperature 130
_cell_measurement_theta_max 30.032
_cell_measurement_theta_min 2.30
_cell_volume 3675.9(15)
_computing_cell_refinement 'SAINT v7.68A (Bruker, 2009)'
_computing_data_reduction 'SAINT v7.68A (Bruker, 2009)'
_computing_molecular_graphics 'Olex2 (Dolomanov et al., 2009)'
_computing_publication_material 'Olex2 (Dolomanov et al., 2009)'
_computing_structure_refinement 'ShelXL (Sheldrick, 2015)'
_computing_structure_solution 'ShelXS (Sheldrick, 2008)'
_diffrn_ambient_temperature 130
_diffrn_measured_fraction_theta_full 0.994
_diffrn_measured_fraction_theta_max 0.974
_diffrn_measurement_device_type 'Bruker APEX-II CCD'
_diffrn_measurement_method '\f and \w scans'
_diffrn_radiation_monochromator graphite
_diffrn_radiation_type MoK\a
_diffrn_radiation_wavelength 0.71073
_diffrn_reflns_av_R_equivalents 0.0430
_diffrn_reflns_av_unetI/netI 0.0924
_diffrn_reflns_Laue_measured_fraction_full 0.994
_diffrn_reflns_Laue_measured_fraction_max 0.974
_diffrn_reflns_limit_h_max 22
_diffrn_reflns_limit_h_min -22
_diffrn_reflns_limit_k_max 23
_diffrn_reflns_limit_k_min -19
_diffrn_reflns_limit_l_max 23
_diffrn_reflns_limit_l_min -22
_diffrn_reflns_number 37143
_diffrn_reflns_point_group_measured_fraction_full 0.994
_diffrn_reflns_point_group_measured_fraction_max 0.974
_diffrn_reflns_theta_full 26.000
_diffrn_reflns_theta_max 30.672
_diffrn_reflns_theta_min 1.884
_diffrn_standards_number 0
_exptl_absorpt_coefficient_mu 0.613
_exptl_absorpt_correction_T_max 0.7461
_exptl_absorpt_correction_T_min 0.6179
_exptl_absorpt_correction_type multi-scan
_exptl_absorpt_process_details
;
SADABS-2008/1 (Bruker,2008) was used for absorption correction.
wR2(int) was 0.1065 before and 0.0503 after correction.
The Ratio of minimum to maximum transmission is 0.8282.
The \l/2 correction factor is 0.0015.
;
_exptl_crystal_colour red
_exptl_crystal_colour_primary red
_exptl_crystal_density_diffrn 1.201
_exptl_crystal_description block
_exptl_crystal_F_000 1420
_exptl_crystal_size_max 0.25
_exptl_crystal_size_mid 0.15
_exptl_crystal_size_min 0.05
_refine_diff_density_max 0.691
_refine_diff_density_min -0.494
_refine_diff_density_rms 0.080
_refine_ls_extinction_method none
_refine_ls_goodness_of_fit_ref 0.931
_refine_ls_hydrogen_treatment constr
_refine_ls_matrix_type full
_refine_ls_number_parameters 785
_refine_ls_number_reflns 22154
_refine_ls_number_restraints 0
_refine_ls_restrained_S_all 0.931
_refine_ls_R_factor_all 0.0854
_refine_ls_R_factor_gt 0.0504
_refine_ls_shift/su_max 0.029
_refine_ls_shift/su_mean 0.000
_refine_ls_structure_factor_coef Fsqd
_refine_ls_weighting_details 'w=1/[\s^2^(Fo^2^)+(0.0567P)^2^] where P=(Fo^2^+2Fc^2^)/3'
_refine_ls_weighting_scheme calc
_refine_ls_wR_factor_gt 0.1174
_refine_ls_wR_factor_ref 0.1307
_reflns_Friedel_coverage 0.000
_reflns_number_gt 14195
_reflns_number_total 22154
_reflns_threshold_expression 'I > 2\s(I)'
_cod_data_source_file ja7b11660_si_001.cif
_cod_data_source_block 2a
_cod_original_cell_volume 3676.0(14)
_cod_database_code 4127120
_shelx_space_group_comment
;
The symmetry employed for this shelxl refinement is uniquely defined
by the following loop, which should always be used as a source of
symmetry information in preference to the above space-group names.
They are only intended as comments.
;
_shelx_estimated_absorpt_t_max 0.970
_shelx_estimated_absorpt_t_min 0.862
_olex2_refinement_description
;
1. Fixed Uiso
 At 1.2 times of:
  All C(H) groups, All C(H,H) groups
 At 1.5 times of:
  All C(H,H,H) groups
2.a Ternary CH refined with riding coordinates:
 C7(H7), C13(H13), C19(H19), C27(H27), C35(H35), C41(H41), C49(H49), C55(H55)
2.b Secondary CH2 refined with riding coordinates:
 C8(H8A,H8B), C9(H9A,H9B), C10(H10A,H10B), C11(H11A,H11B), C12(H12A,H12B),
 C14(H14A,H14B), C15(H15A,H15B), C16(H16A,H16B), C17(H17A,H17B), C18(H18A,H18B),
  C20(H20A,H20B), C21(H21A,H21B), C22(H22A,H22B), C23(H23A,H23B), C24(H24A,
 H24B), C28(H28A,H28B), C29(H29A,H29B), C30(H30A,H30B), C31(H31A,H31B),
 C32(H32A,H32B), C36(H36A,H36B), C37(H37A,H37B), C38(H38A,H38B), C39(H39A,H39B),
  C40(H40A,H40B), C42(H42A,H42B), C43(H43A,H43B), C44(H44A,H44B), C45(H45A,
 H45B), C46(H46A,H46B), C50(H50A,H50B), C51(H51A,H51B), C52(H52A,H52B),
 C53(H53A,H53B), C54(H54A,H54B), C56(H56A,H56B), C57(H57A,H57B), C58(H58A,H58B),
  C59(H59A,H59B), C60(H60A,H60B)
2.c Aromatic/amide H refined with riding coordinates:
 C5(H5), C6(H6), C25(H25), C26(H26), C33(H33), C34(H34), C47(H47), C48(H48),
 C61(H61), C62(H62), C63(H63), C64(H64), C65(H65)
2.d Idealised Me refined as rotating group:
 C67(H67A,H67B,H67C)
;
_shelx_shelxl_version_number 2014/7
_olex2_submission_special_instructions 'No special instructions were received'

loop_
_space_group_symop_operation_xyz
'x, y, z'
'-x, -y, -z'

loop_
_atom_site_label
_atom_site_type_symbol
_atom_site_fract_x
_atom_site_fract_y
_atom_site_fract_z
_atom_site_U_iso_or_equiv
_atom_site_adp_type
_atom_site_occupancy
_atom_site_site_symmetry_order
_atom_site_calc_flag
_atom_site_refinement_flags_posn
Co1 Co 0.57335(2) 0.63864(2) 0.38368(2) 0.01631(7) Uani 1 1 d .
Co2 Co 0.15226(2) 0.36890(2) 0.37212(2) 0.01719(7) Uani 1 1 d .
K1 K 0.39844(4) 0.50454(3) 0.44703(3) 0.02480(11) Uani 1 1 d .
K2 K 0.09584(4) 0.47551(3) 0.55942(3) 0.02445(10) Uani 1 1 d .
N1 N 0.47500(13) 0.63518(10) 0.48555(11) 0.0192(4) Uani 1 1 d .
N2 N 0.69018(14) 0.57253(11) 0.37374(11) 0.0205(4) Uani 1 1 d .
N3 N 0.76411(15) 0.53053(13) 0.37537(13) 0.0301(4) Uani 1 1 d .
N4 N 0.41141(16) 0.62692(13) 0.55184(12) 0.0324(5) Uani 1 1 d .
N5 N 0.53817(14) 0.83015(11) 0.40552(11) 0.0239(4) Uani 1 1 d .
N6 N 0.65228(14) 0.78592(12) 0.27905(11) 0.0234(4) Uani 1 1 d .
N7 N 0.44380(13) 0.66258(11) 0.28509(11) 0.0208(4) Uani 1 1 d .
N8 N 0.55364(13) 0.54111(11) 0.25106(11) 0.0192(4) Uani 1 1 d .
N9 N 0.22705(14) 0.43001(11) 0.37329(11) 0.0209(4) Uani 1 1 d .
N10 N 0.04347(14) 0.36857(11) 0.46507(11) 0.0212(4) Uani 1 1 d .
N11 N -0.02954(16) 0.37015(13) 0.52588(12) 0.0326(5) Uani 1 1 d .
N12 N 0.27449(16) 0.46703(13) 0.38280(13) 0.0312(5) Uani 1 1 d .
N13 N 0.13161(13) 0.45022(11) 0.20184(11) 0.0193(4) Uani 1 1 d .
N14 N 0.06565(14) 0.34561(11) 0.24926(11) 0.0216(4) Uani 1 1 d .
N15 N 0.32392(14) 0.22187(12) 0.27140(11) 0.0250(4) Uani 1 1 d .
N16 N 0.24357(15) 0.18001(12) 0.40228(12) 0.0278(4) Uani 1 1 d .
C1 C 0.58779(16) 0.75662(13) 0.35523(13) 0.0206(4) Uani 1 1 d .
C2 C 0.52671(15) 0.61380(13) 0.29909(13) 0.0178(4) Uani 1 1 d .
C3 C 0.11576(15) 0.39054(13) 0.27006(13) 0.0196(4) Uani 1 1 d .
C4 C 0.24187(17) 0.25138(14) 0.34780(14) 0.0228(4) Uani 1 1 d .
C5 C 0.5730(2) 0.89937(15) 0.36248(15) 0.0321(5) Uani 1 1 d .
H5 H 0.5511 0.9556 0.3849 0.039 Uiso 1 1 calc R
C6 C 0.6435(2) 0.87206(15) 0.28337(15) 0.0323(5) Uani 1 1 d .
H6 H 0.6804 0.9054 0.2388 0.039 Uiso 1 1 calc R
C7 C 0.46842(17) 0.83042(13) 0.49742(13) 0.0228(4) Uani 1 1 d .
H7 H 0.4364 0.7838 0.5050 0.027 Uiso 1 1 calc R
C8 C 0.5216(2) 0.81063(19) 0.55856(16) 0.0398(6) Uani 1 1 d .
H8A H 0.5535 0.8562 0.5529 0.048 Uiso 1 1 calc R
H8B H 0.5737 0.7556 0.5417 0.048 Uiso 1 1 calc R
C9 C 0.4496(2) 0.8048(2) 0.65375(17) 0.0475(7) Uani 1 1 d .
H9A H 0.4224 0.7558 0.6603 0.057 Uiso 1 1 calc R
H9B H 0.4851 0.7943 0.6931 0.057 Uiso 1 1 calc R
C10 C 0.3662(2) 0.88575(17) 0.68118(15) 0.0419(7) Uani 1 1 d .
H10A H 0.3923 0.9337 0.6816 0.050 Uiso 1 1 calc R
H10B H 0.3183 0.8784 0.7417 0.050 Uiso 1 1 calc R
C11 C 0.3148(2) 0.90692(19) 0.61837(17) 0.0456(7) Uani 1 1 d .
H11A H 0.2628 0.9620 0.6353 0.055 Uiso 1 1 calc R
H11B H 0.2827 0.8618 0.6227 0.055 Uiso 1 1 calc R
C12 C 0.38805(19) 0.91350(16) 0.52287(16) 0.0344(6) Uani 1 1 d .
H12A H 0.3532 0.9258 0.4828 0.041 Uiso 1 1 calc R
H12B H 0.4172 0.9610 0.5173 0.041 Uiso 1 1 calc R
C13 C 0.72588(16) 0.73028(14) 0.20543(13) 0.0236(4) Uani 1 1 d .
H13 H 0.7047 0.6772 0.2109 0.028 Uiso 1 1 calc R
C14 C 0.73213(18) 0.77192(16) 0.11650(14) 0.0295(5) Uani 1 1 d .
H14A H 0.7512 0.8256 0.1099 0.035 Uiso 1 1 calc R
H14B H 0.6666 0.7867 0.1140 0.035 Uiso 1 1 calc R
C15 C 0.80761(18) 0.71186(17) 0.04072(14) 0.0328(6) Uani 1 1 d .
H15A H 0.7848 0.6610 0.0434 0.039 Uiso 1 1 calc R
H15B H 0.8134 0.7417 -0.0163 0.039 Uiso 1 1 calc R
C16 C 0.90834(19) 0.6833(2) 0.04606(16) 0.0403(6) Uani 1 1 d .
H16A H 0.9547 0.6414 -0.0010 0.048 Uiso 1 1 calc R
H16B H 0.9346 0.7334 0.0362 0.048 Uiso 1 1 calc R
C17 C 0.9015(2) 0.64260(18) 0.13535(16) 0.0395(6) Uani 1 1 d .
H17A H 0.8821 0.5890 0.1426 0.047 Uiso 1 1 calc R
H17B H 0.9669 0.6279 0.1382 0.047 Uiso 1 1 calc R
C18 C 0.82636(18) 0.70329(17) 0.20965(15) 0.0319(5) Uani 1 1 d .
H18A H 0.8212 0.6746 0.2670 0.038 Uiso 1 1 calc R
H18B H 0.8488 0.7547 0.2054 0.038 Uiso 1 1 calc R
C19 C 0.39319(16) 0.75141(13) 0.31301(14) 0.0211(4) Uani 1 1 d .
H19 H 0.4174 0.7632 0.3559 0.025 Uiso 1 1 calc R
C20 C 0.42141(18) 0.81211(15) 0.23450(16) 0.0307(5) Uani 1 1 d .
H20A H 0.4008 0.8005 0.1895 0.037 Uiso 1 1 calc R
H20B H 0.4939 0.8017 0.2075 0.037 Uiso 1 1 calc R
C21 C 0.37245(19) 0.90569(15) 0.26275(17) 0.0352(6) Uani 1 1 d .
H21A H 0.3990 0.9192 0.3023 0.042 Uiso 1 1 calc R
H21B H 0.3881 0.9436 0.2101 0.042 Uiso 1 1 calc R
C22 C 0.26090(19) 0.92253(15) 0.31035(17) 0.0343(6) Uani 1 1 d .
H22A H 0.2313 0.9824 0.3313 0.041 Uiso 1 1 calc R
H22B H 0.2336 0.9153 0.2687 0.041 Uiso 1 1 calc R
C23 C 0.23362(18) 0.86186(15) 0.38828(16) 0.0314(5) Uani 1 1 d .
H23A H 0.1611 0.8724 0.4159 0.038 Uiso 1 1 calc R
H23B H 0.2550 0.8732 0.4328 0.038 Uiso 1 1 calc R
C24 C 0.28187(17) 0.76825(15) 0.36004(15) 0.0279(5) Uani 1 1 d .
H24A H 0.2658 0.7303 0.4126 0.033 Uiso 1 1 calc R
H24B H 0.2555 0.7551 0.3202 0.033 Uiso 1 1 calc R
C25 C 0.42385(17) 0.62242(15) 0.22966(15) 0.0268(5) Uani 1 1 d .
H25 H 0.3718 0.6446 0.2101 0.032 Uiso 1 1 calc R
C26 C 0.49166(17) 0.54651(15) 0.20884(15) 0.0260(5) Uani 1 1 d .
H26 H 0.4965 0.5044 0.1722 0.031 Uiso 1 1 calc R
C27 C 0.64585(15) 0.47383(13) 0.23458(13) 0.0193(4) Uani 1 1 d .
H27 H 0.6651 0.4733 0.2848 0.023 Uiso 1 1 calc R
C28 C 0.63649(17) 0.38496(14) 0.22965(15) 0.0261(5) Uani 1 1 d .
H28A H 0.6183 0.3831 0.1799 0.031 Uiso 1 1 calc R
H28B H 0.5838 0.3723 0.2848 0.031 Uiso 1 1 calc R
C29 C 0.73486(18) 0.31741(14) 0.21647(16) 0.0288(5) Uani 1 1 d .
H29A H 0.7503 0.3165 0.2685 0.035 Uiso 1 1 calc R
H29B H 0.7289 0.2601 0.2115 0.035 Uiso 1 1 calc R
C30 C 0.81869(19) 0.33683(16) 0.13349(16) 0.0343(6) Uani 1 1 d .
H30A H 0.8818 0.2947 0.1287 0.041 Uiso 1 1 calc R
H30B H 0.8071 0.3312 0.0808 0.041 Uiso 1 1 calc R
C31 C 0.82591(18) 0.42711(15) 0.13593(18) 0.0356(6) Uani 1 1 d .
H31A H 0.8459 0.4305 0.1841 0.043 Uiso 1 1 calc R
H31B H 0.8772 0.4396 0.0796 0.043 Uiso 1 1 calc R
C32 C 0.72786(17) 0.49372(14) 0.15037(15) 0.0278(5) Uani 1 1 d .
H32A H 0.7109 0.4943 0.0993 0.033 Uiso 1 1 calc R
H32B H 0.7338 0.5512 0.1547 0.033 Uiso 1 1 calc R
C33 C 0.09340(17) 0.44130(15) 0.14261(14) 0.0258(5) Uani 1 1 d .
H33 H 0.0960 0.4748 0.0909 0.031 Uiso 1 1 calc R
C34 C 0.05247(17) 0.37673(15) 0.17256(14) 0.0258(5) Uani 1 1 d .
H34 H 0.0200 0.3558 0.1461 0.031 Uiso 1 1 calc R
C35 C 0.17903(16) 0.51703(13) 0.19652(13) 0.0197(4) Uani 1 1 d .
H35 H 0.2344 0.4907 0.2159 0.024 Uiso 1 1 calc R
C36 C 0.22277(17) 0.55038(15) 0.10262(13) 0.0256(5) Uani 1 1 d .
H36A H 0.1696 0.5769 0.0814 0.031 Uiso 1 1 calc R
H36B H 0.2701 0.5021 0.0634 0.031 Uiso 1 1 calc R
C37 C 0.27557(19) 0.61675(16) 0.09895(15) 0.0303(5) Uani 1 1 d .
H37A H 0.3324 0.5890 0.1152 0.036 Uiso 1 1 calc R
H37B H 0.3010 0.6397 0.0381 0.036 Uiso 1 1 calc R
C38 C 0.20537(19) 0.68992(15) 0.16194(16) 0.0322(5) Uani 1 1 d .
H38A H 0.1529 0.7218 0.1414 0.039 Uiso 1 1 calc R
H38B H 0.2420 0.7300 0.1616 0.039 Uiso 1 1 calc R
C39 C 0.15823(18) 0.65716(15) 0.25605(15) 0.0279(5) Uani 1 1 d .
H39A H 0.2097 0.6317 0.2795 0.033 Uiso 1 1 calc R
H39B H 0.1094 0.7058 0.2941 0.033 Uiso 1 1 calc R
C40 C 0.10737(16) 0.59014(14) 0.25877(14) 0.0243(5) Uani 1 1 d .
H40A H 0.0813 0.5673 0.3196 0.029 Uiso 1 1 calc R
H40B H 0.0511 0.6171 0.2416 0.029 Uiso 1 1 calc R
C41 C 0.03025(17) 0.27415(14) 0.30075(14) 0.0230(4) Uani 1 1 d .
H41 H 0.0531 0.2614 0.3500 0.028 Uiso 1 1 calc R
C42 C -0.08143(18) 0.29821(15) 0.34110(15) 0.0295(5) Uani 1 1 d .
H42A H -0.1060 0.3157 0.2936 0.035 Uiso 1 1 calc R
H42B H -0.1070 0.3477 0.3805 0.035 Uiso 1 1 calc R
C43 C -0.1201(2) 0.22385(17) 0.39361(17) 0.0375(6) Uani 1 1 d .
H43A H -0.1022 0.2106 0.4452 0.045 Uiso 1 1 calc R
H43B H -0.1930 0.2406 0.4157 0.045 Uiso 1 1 calc R
C44 C -0.0775(2) 0.14440(16) 0.33693(19) 0.0386(6) Uani 1 1 d .
H44A H -0.1003 0.0962 0.3736 0.046 Uiso 1 1 calc R
H44B H -0.1022 0.1556 0.2895 0.046 Uiso 1 1 calc R
C45 C 0.0346(2) 0.11933(16) 0.29609(19) 0.0376(6) Uani 1 1 d .
H45A H 0.0595 0.0705 0.2560 0.045 Uiso 1 1 calc R
H45B H 0.0594 0.1005 0.3433 0.045 Uiso 1 1 calc R
C46 C 0.07408(19) 0.19368(15) 0.24466(17) 0.0334(5) Uani 1 1 d .
H46A H 0.0581 0.2066 0.1920 0.040 Uiso 1 1 calc R
H46B H 0.1468 0.1768 0.2242 0.040 Uiso 1 1 calc R
C47 C 0.37276(19) 0.13683(15) 0.27961(16) 0.0335(6) Uani 1 1 d .
H47 H 0.4305 0.1033 0.2357 0.040 Uiso 1 1 calc R
C48 C 0.3232(2) 0.11126(15) 0.36069(16) 0.0357(6) Uani 1 1 d .
H48 H 0.3393 0.0559 0.3856 0.043 Uiso 1 1 calc R
C49 C 0.35389(17) 0.27427(15) 0.19171(13) 0.0241(5) Uani 1 1 d .
H49 H 0.2991 0.3282 0.2001 0.029 Uiso 1 1 calc R
C50 C 0.36776(19) 0.22966(17) 0.11075(15) 0.0326(5) Uani 1 1 d .
H50A H 0.4207 0.1752 0.1011 0.039 Uiso 1 1 calc R
H50B H 0.3061 0.2161 0.1210 0.039 Uiso 1 1 calc R
C51 C 0.3947(2) 0.28716(19) 0.02903(15) 0.0362(6) Uani 1 1 d .
H51A H 0.4065 0.2563 -0.0231 0.043 Uiso 1 1 calc R
H51B H 0.3389 0.3392 0.0366 0.043 Uiso 1 1 calc R
C52 C 0.48668(19) 0.31334(19) 0.01349(15) 0.0359(6) Uani 1 1 d .
H52A H 0.5002 0.3531 -0.0377 0.043 Uiso 1 1 calc R
H52B H 0.5441 0.2620 -0.0001 0.043 Uiso 1 1 calc R
C53 C 0.47230(19) 0.35698(16) 0.09517(15) 0.0315(5) Uani 1 1 d .
H53A H 0.5338 0.3709 0.0850 0.038 Uiso 1 1 calc R
H53B H 0.4191 0.4113 0.1050 0.038 Uiso 1 1 calc R
C54 C 0.44576(17) 0.29990(15) 0.17721(14) 0.0257(5) Uani 1 1 d .
H54A H 0.5015 0.2479 0.1700 0.031 Uiso 1 1 calc R
H54B H 0.4336 0.3311 0.2293 0.031 Uiso 1 1 calc R
C55 C 0.16871(17) 0.17733(15) 0.49165(14) 0.0278(5) Uani 1 1 d .
H55 H 0.1176 0.2339 0.5022 0.033 Uiso 1 1 calc R
C56 C 0.1173(2) 0.10904(19) 0.50204(16) 0.0384(6) Uani 1 1 d .
H56A H 0.1649 0.0516 0.4958 0.046 Uiso 1 1 calc R
H56B H 0.0924 0.1163 0.4550 0.046 Uiso 1 1 calc R
C57 C 0.0310(2) 0.11535(18) 0.59251(17) 0.0391(6) Uani 1 1 d .
H57A H -0.0190 0.1711 0.5967 0.047 Uiso 1 1 calc R
H57B H -0.0003 0.0692 0.5987 0.047 Uiso 1 1 calc R
C58 C 0.0648(2) 0.10760(17) 0.66573(16) 0.0370(6) Uani 1 1 d .
H58A H 0.1054 0.0482 0.6681 0.044 Uiso 1 1 calc R
H58B H 0.0066 0.1191 0.7226 0.044 Uiso 1 1 calc R
C59 C 0.1246(2) 0.1693(2) 0.65381(17) 0.0490(8) Uani 1 1 d .
H59A H 0.1529 0.1564 0.6989 0.059 Uiso 1 1 calc R
H59B H 0.0803 0.2284 0.6637 0.059 Uiso 1 1 calc R
C60 C 0.2085(2) 0.16494(19) 0.56219(16) 0.0406(6) Uani 1 1 d .
H60A H 0.2411 0.2100 0.5562 0.049 Uiso 1 1 calc R
H60B H 0.2582 0.1086 0.5549 0.049 Uiso 1 1 calc R
C61 C 0.6436(3) 0.0561(2) 0.0932(2) 0.0533(8) Uani 1 1 d .
H61 H 0.6232 0.0753 0.1512 0.064 Uiso 1 1 calc R
C62 C 0.6055(3) -0.0061(2) 0.0811(3) 0.0679(10) Uani 1 1 d .
H62 H 0.5603 -0.0288 0.1306 0.082 Uiso 1 1 calc R
C63 C 0.6330(4) -0.0340(2) -0.0008(3) 0.0806(13) Uani 1 1 d .
H63 H 0.6042 -0.0735 -0.0097 0.097 Uiso 1 1 calc R
C64 C 0.7036(4) -0.0044(3) -0.0715(3) 0.0934(16) Uani 1 1 d .
H64 H 0.7285 -0.0275 -0.1286 0.112 Uiso 1 1 calc R
C65 C 0.7374(4) 0.0598(3) -0.0580(2) 0.0797(13) Uani 1 1 d .
H65 H 0.7817 0.0835 -0.1074 0.096 Uiso 1 1 calc R
C66 C 0.7087(3) 0.0898(2) 0.0246(2) 0.0549(8) Uani 1 1 d .
C67 C 0.7481(3) 0.1580(2) 0.0387(2) 0.0657(10) Uani 1 1 d .
H67A H 0.8192 0.1451 0.0029 0.099 Uiso 1 1 calc GR
H67B H 0.7359 0.1589 0.1011 0.099 Uiso 1 1 calc GR
H67C H 0.7148 0.2141 0.0211 0.099 Uiso 1 1 calc GR

loop_
_atom_site_aniso_label
_atom_site_aniso_U_11
_atom_site_aniso_U_22
_atom_site_aniso_U_33
_atom_site_aniso_U_23
_atom_site_aniso_U_13
_atom_site_aniso_U_12
Co1 0.01888(15) 0.01523(13) 0.01690(13) -0.00117(10) -0.00815(11) -0.00566(11)
Co2 0.01920(15) 0.01725(14) 0.01748(13) -0.00106(10) -0.00865(11) -0.00597(11)
K1 0.0291(3) 0.0261(2) 0.0272(2) 0.00448(19) -0.0156(2) -0.0144(2)
K2 0.0242(3) 0.0274(2) 0.0258(2) -0.00218(18) -0.0134(2) -0.00683(19)
N1 0.0244(10) 0.0143(8) 0.0209(8) -0.0030(6) -0.0097(7) -0.0057(7)
N2 0.0252(10) 0.0201(9) 0.0206(8) -0.0009(7) -0.0115(8) -0.0084(7)
N3 0.0238(11) 0.0327(11) 0.0363(11) -0.0007(9) -0.0173(9) -0.0036(8)
N4 0.0393(13) 0.0272(11) 0.0258(9) -0.0051(8) -0.0017(9) -0.0167(9)
N5 0.0307(11) 0.0172(9) 0.0220(8) -0.0026(7) -0.0036(8) -0.0132(8)
N6 0.0279(10) 0.0222(9) 0.0196(8) -0.0033(7) -0.0036(8) -0.0131(8)
N7 0.0213(9) 0.0214(9) 0.0234(8) -0.0040(7) -0.0116(8) -0.0055(7)
N8 0.0208(9) 0.0185(9) 0.0209(8) -0.0034(7) -0.0099(7) -0.0053(7)
N9 0.0254(10) 0.0220(9) 0.0187(8) 0.0012(7) -0.0101(7) -0.0098(8)
N10 0.0274(10) 0.0163(9) 0.0204(8) -0.0023(7) -0.0110(8) -0.0037(7)
N11 0.0312(12) 0.0277(11) 0.0253(9) 0.0007(8) -0.0020(9) -0.0036(9)
N12 0.0362(12) 0.0356(12) 0.0311(10) 0.0012(9) -0.0165(9) -0.0186(9)
N13 0.0199(9) 0.0232(9) 0.0181(8) -0.0013(7) -0.0094(7) -0.0075(7)
N14 0.0237(10) 0.0229(9) 0.0222(8) -0.0027(7) -0.0108(8) -0.0087(7)
N15 0.0241(10) 0.0212(9) 0.0234(9) -0.0021(7) -0.0044(8) -0.0043(8)
N16 0.0297(11) 0.0196(9) 0.0263(9) 0.0017(7) -0.0061(8) -0.0043(8)
C1 0.0255(11) 0.0199(10) 0.0191(9) -0.0020(8) -0.0088(9) -0.0089(9)
C2 0.0186(10) 0.0175(10) 0.0188(9) -0.0005(7) -0.0073(8) -0.0074(8)
C3 0.0182(10) 0.0199(10) 0.0199(9) -0.0043(8) -0.0058(8) -0.0051(8)
C4 0.0252(12) 0.0207(10) 0.0232(10) -0.0013(8) -0.0090(9) -0.0079(9)
C5 0.0425(15) 0.0193(11) 0.0305(11) -0.0047(9) -0.0038(11) -0.0166(10)
C6 0.0439(16) 0.0256(12) 0.0275(11) 0.0005(9) -0.0062(11) -0.0215(11)
C7 0.0273(12) 0.0188(10) 0.0213(10) -0.0026(8) -0.0042(9) -0.0119(9)
C8 0.0306(14) 0.0502(17) 0.0336(13) 0.0118(12) -0.0142(11) -0.0076(12)
C9 0.0492(18) 0.062(2) 0.0288(12) 0.0159(13) -0.0155(13) -0.0188(15)
C10 0.067(2) 0.0361(14) 0.0212(11) -0.0053(10) 0.0004(12) -0.0360(14)
C11 0.0338(16) 0.0420(16) 0.0388(14) -0.0029(12) -0.0020(12) 0.0025(12)
C12 0.0335(14) 0.0314(13) 0.0317(12) -0.0016(10) -0.0133(11) 0.0007(11)
C13 0.0253(12) 0.0254(11) 0.0200(9) -0.0043(8) -0.0038(9) -0.0124(9)
C14 0.0271(13) 0.0368(13) 0.0229(10) -0.0025(9) -0.0082(10) -0.0081(10)
C15 0.0272(13) 0.0477(15) 0.0196(10) -0.0046(10) -0.0061(10) -0.0079(11)
C16 0.0239(13) 0.0598(18) 0.0304(12) -0.0074(12) -0.0032(11) -0.0104(12)
C17 0.0291(14) 0.0491(17) 0.0402(14) -0.0086(12) -0.0160(12) -0.0040(12)
C18 0.0329(14) 0.0402(14) 0.0266(11) -0.0027(10) -0.0130(10) -0.0127(11)
C19 0.0194(11) 0.0200(10) 0.0253(10) -0.0049(8) -0.0108(9) -0.0025(8)
C20 0.0260(13) 0.0287(12) 0.0331(12) 0.0007(10) -0.0086(10) -0.0065(10)
C21 0.0308(14) 0.0253(12) 0.0427(14) 0.0044(10) -0.0106(12) -0.0068(10)
C22 0.0337(14) 0.0231(12) 0.0430(14) -0.0034(10) -0.0180(12) 0.0018(10)
C23 0.0221(12) 0.0286(12) 0.0380(13) -0.0067(10) -0.0089(10) -0.0011(10)
C24 0.0221(12) 0.0287(12) 0.0292(11) -0.0055(9) -0.0074(10) -0.0038(9)
C25 0.0240(12) 0.0302(12) 0.0347(12) -0.0068(10) -0.0189(10) -0.0062(9)
C26 0.0274(12) 0.0286(12) 0.0306(11) -0.0067(9) -0.0179(10) -0.0077(10)
C27 0.0199(11) 0.0184(10) 0.0219(9) -0.0021(8) -0.0105(8) -0.0043(8)
C28 0.0272(12) 0.0195(11) 0.0333(11) -0.0038(9) -0.0118(10) -0.0077(9)
C29 0.0304(13) 0.0188(11) 0.0369(12) -0.0029(9) -0.0121(11) -0.0072(9)
C30 0.0293(14) 0.0283(13) 0.0366(13) -0.0067(10) -0.0070(11) -0.0024(10)
C31 0.0211(12) 0.0278(13) 0.0445(14) -0.0019(11) -0.0009(11) -0.0056(10)
C32 0.0253(12) 0.0218(11) 0.0316(11) 0.0013(9) -0.0062(10) -0.0084(9)
C33 0.0317(13) 0.0307(12) 0.0217(10) -0.0002(9) -0.0168(10) -0.0088(10)
C34 0.0287(12) 0.0325(12) 0.0234(10) -0.0014(9) -0.0151(10) -0.0108(10)
C35 0.0209(11) 0.0231(11) 0.0182(9) 0.0015(8) -0.0093(8) -0.0088(8)
C36 0.0262(12) 0.0332(12) 0.0209(10) 0.0007(9) -0.0094(9) -0.0133(10)
C37 0.0347(14) 0.0369(14) 0.0234(10) 0.0074(10) -0.0098(10) -0.0213(11)
C38 0.0372(14) 0.0284(12) 0.0391(13) 0.0099(10) -0.0200(12) -0.0179(11)
C39 0.0315(13) 0.0248(12) 0.0304(11) 0.0003(9) -0.0117(10) -0.0131(10)
C40 0.0227(11) 0.0261(11) 0.0239(10) -0.0015(9) -0.0065(9) -0.0101(9)
C41 0.0278(12) 0.0209(11) 0.0258(10) 0.0000(8) -0.0141(9) -0.0097(9)
C42 0.0277(13) 0.0253(12) 0.0319(12) -0.0042(9) -0.0058(10) -0.0097(10)
C43 0.0385(15) 0.0352(14) 0.0371(13) 0.0017(11) -0.0081(12) -0.0186(12)
C44 0.0404(16) 0.0313(14) 0.0536(16) 0.0033(12) -0.0216(14) -0.0202(12)
C45 0.0406(16) 0.0232(12) 0.0581(16) -0.0036(11) -0.0248(14) -0.0127(11)
C46 0.0284(13) 0.0280(13) 0.0431(14) -0.0103(11) -0.0092(11) -0.0100(10)
C47 0.0312(14) 0.0209(12) 0.0358(13) -0.0050(10) -0.0054(11) 0.0007(10)
C48 0.0361(15) 0.0182(11) 0.0390(13) 0.0000(10) -0.0073(12) 0.0001(10)
C49 0.0236(12) 0.0274(12) 0.0196(9) -0.0026(8) -0.0058(9) -0.0075(9)
C50 0.0333(14) 0.0401(14) 0.0306(12) -0.0060(10) -0.0118(11) -0.0175(11)
C51 0.0359(15) 0.0569(17) 0.0224(11) -0.0054(11) -0.0120(11) -0.0191(13)
C52 0.0329(14) 0.0547(17) 0.0214(11) 0.0001(11) -0.0069(10) -0.0198(12)
C53 0.0319(14) 0.0393(14) 0.0298(11) 0.0021(10) -0.0132(11) -0.0185(11)
C54 0.0268(12) 0.0303(12) 0.0230(10) -0.0026(9) -0.0113(9) -0.0092(10)
C55 0.0243(12) 0.0218(11) 0.0280(11) 0.0012(9) -0.0035(9) -0.0043(9)
C56 0.0407(16) 0.0515(17) 0.0303(12) -0.0027(11) -0.0132(12) -0.0229(13)
C57 0.0383(16) 0.0393(15) 0.0447(15) 0.0044(12) -0.0166(13) -0.0196(12)
C58 0.0349(15) 0.0409(15) 0.0306(12) 0.0045(11) -0.0098(11) -0.0110(12)
C59 0.0468(18) 0.072(2) 0.0318(13) -0.0151(14) -0.0038(13) -0.0327(16)
C60 0.0400(16) 0.0516(17) 0.0360(13) -0.0104(12) -0.0083(12) -0.0259(13)
C61 0.058(2) 0.0462(18) 0.0555(19) -0.0077(15) -0.0250(17) -0.0073(15)
C62 0.068(3) 0.052(2) 0.081(3) -0.0109(19) -0.026(2) -0.0135(18)
C63 0.135(4) 0.048(2) 0.094(3) -0.002(2) -0.081(3) -0.024(2)
C64 0.154(5) 0.078(3) 0.064(3) -0.002(2) -0.063(3) -0.025(3)
C65 0.122(4) 0.068(3) 0.049(2) 0.0158(18) -0.039(2) -0.027(3)
C66 0.060(2) 0.0477(19) 0.0551(19) 0.0050(15) -0.0263(18) -0.0104(16)
C67 0.076(3) 0.059(2) 0.074(2) 0.0211(18) -0.036(2) -0.0344(19)

loop_
_atom_type_symbol
_atom_type_description
_atom_type_scat_dispersion_real
_atom_type_scat_dispersion_imag
_atom_type_scat_source
C C 0.0033 0.0016 'International Tables Vol C Tables 4.2.6.8 and 6.1.1.4'
H H 0.0000 0.0000 'International Tables Vol C Tables 4.2.6.8 and 6.1.1.4'
Co Co 0.3494 0.9721 'International Tables Vol C Tables 4.2.6.8 and 6.1.1.4'
K K 0.2009 0.2494 'International Tables Vol C Tables 4.2.6.8 and 6.1.1.4'
N N 0.0061 0.0033 'International Tables Vol C Tables 4.2.6.8 and 6.1.1.4'

loop_
_geom_angle_atom_site_label_1
_geom_angle_atom_site_label_2
_geom_angle_atom_site_label_3
_geom_angle
_geom_angle_site_symmetry_1
_geom_angle_site_symmetry_3
K1 Co1 K1 70.406(16) 2_666 .
N1 Co1 K1 57.64(6) . 2_666
N1 Co1 K1 52.25(6) . .
N1 Co1 N2 116.42(8) . .
N1 Co1 C1 110.97(8) . .
N1 Co1 C2 102.81(8) . .
N2 Co1 K1 109.23(6) . .
N2 Co1 K1 59.00(6) . 2_666
N2 Co1 C1 105.98(9) . .
N2 Co1 C2 114.36(8) . .
C1 Co1 K1 131.40(6) . 2_666
C1 Co1 K1 144.79(6) . .
C2 Co1 K1 122.52(6) . 2_666
C2 Co1 K1 58.43(6) . .
C2 Co1 C1 105.94(8) . .
K2 Co2 K2 69.057(15) . 2_566
N9 Co2 K2 103.18(6) . 2_566
N9 Co2 K2 59.24(6) . .
N9 Co2 C3 114.87(8) . .
N9 Co2 C4 103.72(9) . .
N10 Co2 K2 49.84(6) . 2_566
N10 Co2 K2 60.08(6) . .
N10 Co2 N9 119.17(8) . .
N10 Co2 C3 106.09(8) . .
N10 Co2 C4 110.24(9) . .
C3 Co2 K2 137.34(6) . .
C3 Co2 K2 72.31(6) . 2_566
C3 Co2 C4 101.25(8) . .
C4 Co2 K2 152.47(7) . 2_566
C4 Co2 K2 121.38(6) . .
Co1 K1 Co1 109.595(16) 2_666 .
Co1 K1 K1 57.381(14) 2_666 2_666
Co1 K1 K1 52.215(15) . 2_666
N1 K1 Co1 30.04(4) 2_666 2_666
N1 K1 Co1 95.98(4) . 2_666
N1 K1 Co1 91.94(4) 2_666 .
N1 K1 Co1 27.56(3) . .
N1 K1 K1 45.90(4) 2_666 2_666
N1 K1 K1 45.16(3) . 2_666
N1 K1 N1 91.05(5) 2_666 .
N1 K1 N2 102.07(5) . 2_666
N1 K1 N2 60.08(5) 2_666 2_666
N1 K1 N3 81.63(5) 2_666 2_666
N1 K1 N3 105.98(5) . 2_666
N1 K1 N4 85.75(5) . 2_666
N1 K1 N4 21.99(5) 2_666 2_666
N1 K1 N8 78.51(5) . .
N1 K1 N8 102.43(5) 2_666 .
N1 K1 C2 56.21(5) . .
N1 K1 C2 110.63(5) 2_666 .
N2 K1 Co1 30.12(4) 2_666 2_666
N2 K1 Co1 125.73(4) 2_666 .
N2 K1 K1 78.26(4) 2_666 2_666
N2 K1 N3 21.69(5) 2_666 2_666
N2 K1 N4 82.07(5) 2_666 2_666
N2 K1 N8 162.43(5) 2_666 .
N2 K1 C2 157.57(5) 2_666 .
N3 K1 Co1 133.34(4) 2_666 .
N3 K1 Co1 51.78(4) 2_666 2_666
N3 K1 K1 95.43(4) 2_666 2_666
N3 K1 N8 174.02(5) 2_666 .
N3 K1 C2 157.14(5) 2_666 .
N4 K1 Co1 52.00(4) 2_666 2_666
N4 K1 Co1 83.13(4) . 2_666
N4 K1 Co1 50.03(4) . .
N4 K1 Co1 77.45(4) 2_666 .
N4 K1 K1 47.57(4) . 2_666
N4 K1 K1 44.70(4) 2_666 2_666
N4 K1 N1 22.48(5) . .
N4 K1 N1 89.10(6) . 2_666
N4 K1 N2 81.70(5) . 2_666
N4 K1 N3 83.54(6) . 2_666
N4 K1 N3 103.61(5) 2_666 2_666
N4 K1 N4 92.27(5) . 2_666
N4 K1 N8 100.80(5) . .
N4 K1 N8 80.46(5) 2_666 .
N4 K1 C2 77.63(6) . .
N4 K1 C2 90.09(6) 2_666 .
N8 K1 Co1 51.48(3) . .
N8 K1 Co1 132.46(4) . 2_666
N8 K1 K1 90.55(4) . 2_666
N12 K1 Co1 110.90(5) . 2_666
N12 K1 Co1 138.60(4) . .
N12 K1 K1 165.92(5) . 2_666
N12 K1 N1 120.03(6) . 2_666
N12 K1 N1 148.92(6) . .
N12 K1 N2 94.39(6) . 2_666
N12 K1 N3 80.61(6) . 2_666
N12 K1 N4 143.93(6) . .
N12 K1 N4 122.87(6) . 2_666
N12 K1 N8 93.51(5) . .
N12 K1 C2 107.44(6) . .
C2 K1 Co1 31.87(4) . .
C2 K1 Co1 136.61(4) . 2_666
C2 K1 K1 81.40(4) . 2_666
C2 K1 N8 24.79(4) . .
Co2 K2 Co2 110.944(15) . 2_566
Co2 K2 K1 133.26(2) 2_566 .
Co2 K2 K1 89.361(14) . .
Co2 K2 K2 52.412(16) 2_566 2_566
Co2 K2 K2 58.532(15) . 2_566
K2 K2 K1 128.05(2) 2_566 .
N3 K2 Co2 122.72(5) 2_666 .
N3 K2 Co2 125.02(5) 2_666 2_566
N3 K2 K1 44.13(5) 2_666 .
N3 K2 K2 169.33(5) 2_666 2_566
N3 K2 N9 99.83(6) 2_666 .
N3 K2 N10 141.43(6) 2_666 .
N3 K2 N10 124.73(6) 2_666 2_566
N3 K2 N11 117.76(6) 2_666 2_566
N3 K2 N11 146.00(6) 2_666 .
N3 K2 N12 81.53(6) 2_666 .
N9 K2 Co2 30.66(4) . .
N9 K2 Co2 123.45(4) . 2_566
N9 K2 K1 60.02(4) . .
N9 K2 K2 76.92(4) . 2_566
N9 K2 N10 61.16(5) . .
N9 K2 N11 82.25(5) . .
N9 K2 N12 21.98(5) . .
N10 K2 Co2 30.55(4) . .
N10 K2 Co2 27.43(4) 2_566 2_566
N10 K2 Co2 91.96(4) . 2_566
N10 K2 Co2 98.95(4) 2_566 .
N10 K2 K1 119.22(4) . .
N10 K2 K1 111.08(4) 2_566 .
N10 K2 K2 47.26(4) 2_566 2_566
N10 K2 K2 45.62(3) . 2_566
N10 K2 N9 100.33(5) 2_566 .
N10 K2 N10 92.88(5) 2_566 .
N10 K2 N11 21.13(5) . .
N10 K2 N11 87.57(5) 2_566 .
N10 K2 N12 101.16(6) 2_566 .
N10 K2 N12 83.13(5) . .
N11 K2 Co2 77.98(4) . 2_566
N11 K2 Co2 51.68(4) . .
N11 K2 Co2 87.43(4) 2_566 .
N11 K2 Co2 50.62(4) 2_566 2_566
N11 K2 K1 91.02(5) 2_566 .
N11 K2 K1 139.76(4) . .
N11 K2 K2 44.25(4) . 2_566
N11 K2 K2 51.87(5) 2_566 2_566
N11 K2 N9 80.18(5) 2_566 .
N11 K2 N10 93.14(6) 2_566 .
N11 K2 N10 23.19(5) 2_566 2_566
N11 K2 N11 96.12(6) 2_566 .
N11 K2 N12 78.17(6) 2_566 .
N12 K2 Co2 52.60(4) . .
N12 K2 Co2 128.29(4) . 2_566
N12 K2 K1 38.96(4) . .
N12 K2 K2 92.90(4) . 2_566
N12 K2 N11 104.22(5) . .
Co1 N1 K1 100.19(7) . .
Co1 N1 K1 92.32(7) . 2_666
K1 N1 K1 88.95(5) 2_666 .
N4 N1 Co1 175.26(17) . .
N4 N1 K1 84.99(14) . 2_666
N4 N1 K1 75.88(13) . .
Co1 N2 K1 90.88(7) . 2_666
N3 N2 Co1 173.66(17) . .
N3 N2 K1 84.17(14) . 2_666
K2 N3 K1 97.23(6) 2_666 2_666
N2 N3 K1 74.13(14) . 2_666
N2 N3 K2 142.51(16) . 2_666
K1 N4 K1 87.73(5) . 2_666
N1 N4 K1 73.02(14) . 2_666
N1 N4 K1 81.63(12) . .
C1 N5 C5 111.78(18) . .
C1 N5 C7 123.19(17) . .
C5 N5 C7 124.44(18) . .
C1 N6 C6 112.14(18) . .
C1 N6 C13 123.38(18) . .
C6 N6 C13 124.34(19) . .
C2 N7 C19 123.94(16) . .
C25 N7 C2 112.08(17) . .
C25 N7 C19 123.24(17) . .
C2 N8 K1 74.48(11) . .
C2 N8 C26 112.17(17) . .
C2 N8 C27 123.27(16) . .
C26 N8 K1 95.55(13) . .
C26 N8 C27 123.76(17) . .
C27 N8 K1 106.82(11) . .
Co2 N9 K2 90.10(7) . .
N12 N9 Co2 172.95(17) . .
N12 N9 K2 84.38(14) . .
Co2 N10 K2 89.37(7) . .
Co2 N10 K2 102.73(7) . 2_566
K2 N10 K2 87.12(5) 2_566 .
N11 N10 Co2 178.42(18) . .
N11 N10 K2 75.69(13) . 2_566
N11 N10 K2 90.49(14) . .
K2 N11 K2 83.88(6) 2_566 .
N10 N11 K2 81.12(13) . 2_566
N10 N11 K2 68.38(13) . .
K1 N12 K2 97.54(6) . .
N9 N12 K1 158.74(16) . .
N9 N12 K2 73.64(14) . .
C3 N13 C33 111.92(18) . .
C3 N13 C35 123.06(16) . .
C33 N13 C35 124.96(17) . .
C3 N14 C34 111.65(18) . .
C3 N14 C41 125.10(17) . .
C34 N14 C41 123.26(18) . .
C4 N15 C47 111.85(18) . .
C4 N15 C49 123.61(18) . .
C47 N15 C49 124.54(19) . .
C4 N16 C48 111.50(19) . .
C4 N16 C55 123.73(18) . .
C48 N16 C55 124.75(19) . .
N5 C1 Co1 129.86(15) . .
N6 C1 Co1 128.12(15) . .
N6 C1 N5 102.02(17) . .
Co1 C2 K1 89.70(7) . .
N7 C2 Co1 126.15(14) . .
N7 C2 K1 90.41(12) . .
N8 C2 Co1 131.30(14) . .
N8 C2 K1 80.73(11) . .
N8 C2 N7 101.72(16) . .
N13 C3 Co2 131.73(15) . .
N14 C3 Co2 126.25(15) . .
N14 C3 N13 102.02(16) . .
N15 C4 Co2 127.64(15) . .
N16 C4 Co2 130.04(16) . .
N16 C4 N15 102.21(17) . .
N5 C5 H5 126.4 . .
C6 C5 N5 107.2(2) . .
C6 C5 H5 126.4 . .
N6 C6 H6 126.6 . .
C5 C6 N6 106.9(2) . .
C5 C6 H6 126.6 . .
N5 C7 H7 107.7 . .
N5 C7 C8 110.65(19) . .
N5 C7 C12 112.76(18) . .
C8 C7 H7 107.7 . .
C12 C7 H7 107.7 . .
C12 C7 C8 110.19(19) . .
C7 C8 H8A 109.6 . .
C7 C8 H8B 109.6 . .
C7 C8 C9 110.4(2) . .
H8A C8 H8B 108.1 . .
C9 C8 H8A 109.6 . .
C9 C8 H8B 109.6 . .
C8 C9 H9A 109.3 . .
C8 C9 H9B 109.3 . .
H9A C9 H9B 108.0 . .
C10 C9 C8 111.6(2) . .
C10 C9 H9A 109.3 . .
C10 C9 H9B 109.3 . .
C9 C10 H10A 109.5 . .
C9 C10 H10B 109.5 . .
C9 C10 C11 110.5(2) . .
H10A C10 H10B 108.1 . .
C11 C10 H10A 109.5 . .
C11 C10 H10B 109.5 . .
C10 C11 H11A 109.4 . .
C10 C11 H11B 109.4 . .
C10 C11 C12 111.1(2) . .
H11A C11 H11B 108.0 . .
C12 C11 H11A 109.4 . .
C12 C11 H11B 109.4 . .
C7 C12 C11 109.6(2) . .
C7 C12 H12A 109.8 . .
C7 C12 H12B 109.7 . .
C11 C12 H12A 109.8 . .
C11 C12 H12B 109.7 . .
H12A C12 H12B 108.2 . .
N6 C13 H13 107.6 . .
N6 C13 C14 112.00(18) . .
N6 C13 C18 111.32(17) . .
C14 C13 H13 107.6 . .
C18 C13 H13 107.6 . .
C18 C13 C14 110.63(19) . .
C13 C14 H14A 109.4 . .
C13 C14 H14B 109.4 . .
C13 C14 C15 111.09(19) . .
H14A C14 H14B 108.0 . .
C15 C14 H14A 109.4 . .
C15 C14 H14B 109.4 . .
C14 C15 H15A 109.5 . .
C14 C15 H15B 109.5 . .
H15A C15 H15B 108.1 . .
C16 C15 C14 110.76(19) . .
C16 C15 H15A 109.5 . .
C16 C15 H15B 109.5 . .
C15 C16 H16A 109.4 . .
C15 C16 H16B 109.4 . .
H16A C16 H16B 108.0 . .
C17 C16 C15 111.3(2) . .
C17 C16 H16A 109.4 . .
C17 C16 H16B 109.4 . .
C16 C17 H17A 109.5 . .
C16 C17 H17B 109.5 . .
H17A C17 H17B 108.1 . .
C18 C17 C16 110.9(2) . .
C18 C17 H17A 109.5 . .
C18 C17 H17B 109.5 . .
C13 C18 C17 111.12(19) . .
C13 C18 H18A 109.4 . .
C13 C18 H18B 109.4 . .
C17 C18 H18A 109.4 . .
C17 C18 H18B 109.4 . .
H18A C18 H18B 108.0 . .
N7 C19 H19 107.3 . .
N7 C19 C20 110.11(17) . .
N7 C19 C24 113.06(18) . .
C20 C19 H19 107.3 . .
C24 C19 H19 107.3 . .
C24 C19 C20 111.49(18) . .
C19 C20 H20A 109.4 . .
C19 C20 H20B 109.4 . .
C19 C20 C21 111.10(19) . .
H20A C20 H20B 108.0 . .
C21 C20 H20A 109.4 . .
C21 C20 H20B 109.4 . .
C20 C21 H21A 109.5 . .
C20 C21 H21B 109.5 . .
H21A C21 H21B 108.1 . .
C22 C21 C20 110.8(2) . .
C22 C21 H21A 109.5 . .
C22 C21 H21B 109.5 . .
C21 C22 H22A 109.4 . .
C21 C22 H22B 109.4 . .
H22A C22 H22B 108.0 . .
C23 C22 C21 111.3(2) . .
C23 C22 H22A 109.4 . .
C23 C22 H22B 109.4 . .
C22 C23 H23A 109.3 . .
C22 C23 H23B 109.3 . .
C22 C23 C24 111.4(2) . .
H23A C23 H23B 108.0 . .
C24 C23 H23A 109.3 . .
C24 C23 H23B 109.3 . .
C19 C24 C23 110.4(2) . .
C19 C24 H24A 109.6 . .
C19 C24 H24B 109.6 . .
C23 C24 H24A 109.6 . .
C23 C24 H24B 109.6 . .
H24A C24 H24B 108.1 . .
N7 C25 H25 126.4 . .
C26 C25 N7 107.16(19) . .
C26 C25 H25 126.4 . .
N8 C26 H26 126.6 . .
C25 C26 N8 106.84(18) . .
C25 C26 H26 126.6 . .
N8 C27 H27 107.7 . .
N8 C27 C28 112.92(17) . .
N8 C27 C32 110.38(17) . .
C28 C27 H27 107.7 . .
C28 C27 C32 110.24(18) . .
C32 C27 H27 107.7 . .
C27 C28 H28A 109.7 . .
C27 C28 H28B 109.7 . .
C27 C28 C29 109.83(18) . .
H28A C28 H28B 108.2 . .
C29 C28 H28A 109.7 . .
C29 C28 H28B 109.7 . .
C28 C29 H29A 109.4 . .
C28 C29 H29B 109.4 . .
H29A C29 H29B 108.0 . .
C30 C29 C28 111.10(19) . .
C30 C29 H29A 109.4 . .
C30 C29 H29B 109.4 . .
C29 C30 H30A 109.4 . .
C29 C30 H30B 109.4 . .
H30A C30 H30B 108.0 . .
C31 C30 C29 111.0(2) . .
C31 C30 H30A 109.4 . .
C31 C30 H30B 109.4 . .
C30 C31 H31A 109.4 . .
C30 C31 H31B 109.4 . .
H31A C31 H31B 108.0 . .
C32 C31 C30 111.3(2) . .
C32 C31 H31A 109.4 . .
C32 C31 H31B 109.4 . .
C27 C32 H32A 109.5 . .
C27 C32 H32B 109.5 . .
C31 C32 C27 110.79(19) . .
C31 C32 H32A 109.5 . .
C31 C32 H32B 109.5 . .
H32A C32 H32B 108.1 . .
N13 C33 H33 126.7 . .
C34 C33 N13 106.67(19) . .
C34 C33 H33 126.7 . .
N14 C34 H34 126.1 . .
C33 C34 N14 107.74(19) . .
C33 C34 H34 126.1 . .
N13 C35 H35 107.6 . .
N13 C35 C36 111.92(16) . .
N13 C35 C40 111.00(18) . .
C36 C35 H35 107.6 . .
C40 C35 H35 107.6 . .
C40 C35 C36 110.81(18) . .
C35 C36 H36A 109.6 . .
C35 C36 H36B 109.6 . .
C35 C36 C37 110.43(17) . .
H36A C36 H36B 108.1 . .
C37 C36 H36A 109.6 . .
C37 C36 H36B 109.6 . .
C36 C37 H37A 109.5 . .
C36 C37 H37B 109.5 . .
H37A C37 H37B 108.1 . .
C38 C37 C36 110.6(2) . .
C38 C37 H37A 109.5 . .
C38 C37 H37B 109.5 . .
C37 C38 H38A 109.3 . .
C37 C38 H38B 109.3 . .
C37 C38 C39 111.67(19) . .
H38A C38 H38B 107.9 . .
C39 C38 H38A 109.3 . .
C39 C38 H38B 109.3 . .
C38 C39 H39A 109.4 . .
C38 C39 H39B 109.4 . .
H39A C39 H39B 108.0 . .
C40 C39 C38 111.12(18) . .
C40 C39 H39A 109.4 . .
C40 C39 H39B 109.4 . .
C35 C40 C39 110.74(19) . .
C35 C40 H40A 109.5 . .
C35 C40 H40B 109.5 . .
C39 C40 H40A 109.5 . .
C39 C40 H40B 109.5 . .
H40A C40 H40B 108.1 . .
N14 C41 H41 107.8 . .
N14 C41 C42 110.76(18) . .
N14 C41 C46 110.96(18) . .
C42 C41 H41 107.8 . .
C42 C41 C46 111.56(19) . .
C46 C41 H41 107.8 . .
C41 C42 H42A 109.3 . .
C41 C42 H42B 109.3 . .
C41 C42 C43 111.7(2) . .
H42A C42 H42B 107.9 . .
C43 C42 H42A 109.3 . .
C43 C42 H42B 109.3 . .
C42 C43 H43A 109.4 . .
C42 C43 H43B 109.4 . .
H43A C43 H43B 108.0 . .
C44 C43 C42 111.1(2) . .
C44 C43 H43A 109.4 . .
C44 C43 H43B 109.4 . .
C43 C44 H44A 109.3 . .
C43 C44 H44B 109.3 . .
H44A C44 H44B 108.0 . .
C45 C44 C43 111.6(2) . .
C45 C44 H44A 109.3 . .
C45 C44 H44B 109.3 . .
C44 C45 H45A 109.3 . .
C44 C45 H45B 109.3 . .
C44 C45 C46 111.7(2) . .
H45A C45 H45B 107.9 . .
C46 C45 H45A 109.3 . .
C46 C45 H45B 109.3 . .
C41 C46 H46A 109.3 . .
C41 C46 H46B 109.3 . .
C45 C46 C41 111.8(2) . .
C45 C46 H46A 109.3 . .
C45 C46 H46B 109.3 . .
H46A C46 H46B 107.9 . .
N15 C47 H47 126.6 . .
C48 C47 N15 106.8(2) . .
C48 C47 H47 126.6 . .
N16 C48 H48 126.2 . .
C47 C48 N16 107.6(2) . .
C47 C48 H48 126.2 . .
N15 C49 H49 107.3 . .
N15 C49 C50 111.37(19) . .
N15 C49 C54 111.96(18) . .
C50 C49 H49 107.3 . .
C54 C49 H49 107.3 . .
C54 C49 C50 111.34(18) . .
C49 C50 H50A 109.6 . .
C49 C50 H50B 109.6 . .
H50A C50 H50B 108.1 . .
C51 C50 C49 110.5(2) . .
C51 C50 H50A 109.6 . .
C51 C50 H50B 109.6 . .
C50 C51 H51A 109.4 . .
C50 C51 H51B 109.4 . .
H51A C51 H51B 108.0 . .
C52 C51 C50 111.3(2) . .
C52 C51 H51A 109.4 . .
C52 C51 H51B 109.4 . .
C51 C52 H52A 109.6 . .
C51 C52 H52B 109.6 . .
C51 C52 C53 110.4(2) . .
H52A C52 H52B 108.1 . .
C53 C52 H52A 109.6 . .
C53 C52 H52B 109.6 . .
C52 C53 H53A 109.3 . .
C52 C53 H53B 109.3 . .
H53A C53 H53B 108.0 . .
C54 C53 C52 111.6(2) . .
C54 C53 H53A 109.3 . .
C54 C53 H53B 109.3 . .
C49 C54 C53 110.17(18) . .
C49 C54 H54A 109.6 . .
C49 C54 H54B 109.6 . .
C53 C54 H54A 109.6 . .
C53 C54 H54B 109.6 . .
H54A C54 H54B 108.1 . .
N16 C55 H55 107.3 . .
N16 C55 C56 111.98(19) . .
N16 C55 C60 113.4(2) . .
C56 C55 H55 107.3 . .
C60 C55 H55 107.3 . .
C60 C55 C56 109.4(2) . .
C55 C56 H56A 109.5 . .
C55 C56 H56B 109.5 . .
C55 C56 C57 110.6(2) . .
H56A C56 H56B 108.1 . .
C57 C56 H56A 109.5 . .
C57 C56 H56B 109.5 . .
C56 C57 H57A 109.4 . .
C56 C57 H57B 109.4 . .
H57A C57 H57B 108.0 . .
C58 C57 C56 111.4(2) . .
C58 C57 H57A 109.4 . .
C58 C57 H57B 109.4 . .
C57 C58 H58A 109.2 . .
C57 C58 H58B 109.2 . .
C57 C58 C59 112.0(2) . .
H58A C58 H58B 107.9 . .
C59 C58 H58A 109.2 . .
C59 C58 H58B 109.2 . .
C58 C59 H59A 109.0 . .
C58 C59 H59B 109.0 . .
C58 C59 C60 113.0(2) . .
H59A C59 H59B 107.8 . .
C60 C59 H59A 109.0 . .
C60 C59 H59B 109.0 . .
C55 C60 C59 110.3(2) . .
C55 C60 H60A 109.6 . .
C55 C60 H60B 109.6 . .
C59 C60 H60A 109.6 . .
C59 C60 H60B 109.6 . .
H60A C60 H60B 108.1 . .
C62 C61 H61 119.1 . .
C66 C61 H61 119.1 . .
C66 C61 C62 121.9(3) . .
C61 C62 H62 120.0 . .
C63 C62 C61 120.1(4) . .
C63 C62 H62 120.0 . .
C62 C63 H63 120.3 . .
C62 C63 C64 119.3(4) . .
C64 C63 H63 120.3 . .
C63 C64 H64 120.4 . .
C63 C64 C65 119.1(4) . .
C65 C64 H64 120.4 . .
C64 C65 H65 119.1 . .
C66 C65 C64 121.9(4) . .
C66 C65 H65 119.1 . .
C61 C66 C65 117.5(4) . .
C61 C66 C67 121.2(3) . .
C65 C66 C67 121.4(4) . .
C66 C67 H67A 109.5 . .
C66 C67 H67B 109.5 . .
C66 C67 H67C 109.5 . .
H67A C67 H67B 109.5 . .
H67A C67 H67C 109.5 . .
H67B C67 H67C 109.5 . .

loop_
_geom_bond_atom_site_label_1
_geom_bond_atom_site_label_2
_geom_bond_distance
_geom_bond_site_symmetry_2
Co1 K1 3.5027(7) 2_666
Co1 K1 3.7329(8) .
Co1 N1 1.7549(18) .
Co1 N2 1.7578(18) .
Co1 C1 1.984(2) .
Co1 C2 1.9709(19) .
Co2 K2 3.7104(9) 2_566
Co2 K2 3.4471(8) .
Co2 N9 1.7579(18) .
Co2 N10 1.7523(19) .
Co2 C3 1.968(2) .
Co2 C4 1.978(2) .
K1 Co1 3.5027(8) 2_666
K1 K1 4.1754(11) 2_666
K1 N1 2.9987(18) .
K1 N1 2.9610(18) 2_666
K1 N2 3.0026(18) 2_666
K1 N3 3.106(2) 2_666
K1 N4 2.939(2) .
K1 N4 3.084(2) 2_666
K1 N8 3.2577(19) .
K1 N12 2.807(2) .
K1 C2 3.181(2) .
K2 Co2 3.7104(8) 2_566
K2 K2 4.0627(11) 2_566
K2 N3 2.785(2) 2_666
K2 N9 2.9621(19) .
K2 N10 2.9879(18) .
K2 N10 2.9072(18) 2_566
K2 N11 3.214(2) .
K2 N11 2.851(2) 2_566
K2 N12 3.072(2) .
N1 K1 2.9610(18) 2_666
N1 N4 1.159(3) .
N2 K1 3.0027(18) 2_666
N2 N3 1.154(2) .
N3 K1 3.105(2) 2_666
N3 K2 2.785(2) 2_666
N4 K1 3.084(2) 2_666
N5 C1 1.386(3) .
N5 C5 1.386(3) .
N5 C7 1.461(3) .
N6 C1 1.382(3) .
N6 C6 1.385(3) .
N6 C13 1.464(3) .
N7 C2 1.387(3) .
N7 C19 1.461(3) .
N7 C25 1.386(3) .
N8 C2 1.384(2) .
N8 C26 1.390(3) .
N8 C27 1.460(3) .
N9 N12 1.155(2) .
N10 K2 2.9072(18) 2_566
N10 N11 1.159(3) .
N11 K2 2.851(2) 2_566
N13 C3 1.386(3) .
N13 C33 1.392(2) .
N13 C35 1.470(3) .
N14 C3 1.385(3) .
N14 C34 1.385(3) .
N14 C41 1.460(3) .
N15 C4 1.384(3) .
N15 C47 1.387(3) .
N15 C49 1.461(3) .
N16 C4 1.380(3) .
N16 C48 1.388(3) .
N16 C55 1.463(3) .
C5 H5 0.9500 .
C5 C6 1.340(3) .
C6 H6 0.9500 .
C7 H7 1.0000 .
C7 C8 1.511(3) .
C7 C12 1.506(3) .
C8 H8A 0.9900 .
C8 H8B 0.9900 .
C8 C9 1.524(4) .
C9 H9A 0.9900 .
C9 H9B 0.9900 .
C9 C10 1.505(4) .
C10 H10A 0.9900 .
C10 H10B 0.9900 .
C10 C11 1.514(4) .
C11 H11A 0.9900 .
C11 H11B 0.9900 .
C11 C12 1.535(4) .
C12 H12A 0.9900 .
C12 H12B 0.9900 .
C13 H13 1.0000 .
C13 C14 1.524(3) .
C13 C18 1.516(3) .
C14 H14A 0.9900 .
C14 H14B 0.9900 .
C14 C15 1.530(3) .
C15 H15A 0.9900 .
C15 H15B 0.9900 .
C15 C16 1.528(3) .
C16 H16A 0.9900 .
C16 H16B 0.9900 .
C16 C17 1.521(4) .
C17 H17A 0.9900 .
C17 H17B 0.9900 .
C17 C18 1.519(3) .
C18 H18A 0.9900 .
C18 H18B 0.9900 .
C19 H19 1.0000 .
C19 C20 1.525(3) .
C19 C24 1.521(3) .
C20 H20A 0.9900 .
C20 H20B 0.9900 .
C20 C21 1.529(3) .
C21 H21A 0.9900 .
C21 H21B 0.9900 .
C21 C22 1.525(4) .
C22 H22A 0.9900 .
C22 H22B 0.9900 .
C22 C23 1.517(3) .
C23 H23A 0.9900 .
C23 H23B 0.9900 .
C23 C24 1.529(3) .
C24 H24A 0.9900 .
C24 H24B 0.9900 .
C25 H25 0.9500 .
C25 C26 1.338(3) .
C26 H26 0.9500 .
C27 H27 1.0000 .
C27 C28 1.524(3) .
C27 C32 1.527(3) .
C28 H28A 0.9900 .
C28 H28B 0.9900 .
C28 C29 1.536(3) .
C29 H29A 0.9900 .
C29 H29B 0.9900 .
C29 C30 1.529(3) .
C30 H30A 0.9900 .
C30 H30B 0.9900 .
C30 C31 1.525(3) .
C31 H31A 0.9900 .
C31 H31B 0.9900 .
C31 C32 1.523(3) .
C32 H32A 0.9900 .
C32 H32B 0.9900 .
C33 H33 0.9500 .
C33 C34 1.332(3) .
C34 H34 0.9500 .
C35 H35 1.0000 .
C35 C36 1.522(3) .
C35 C40 1.521(3) .
C36 H36A 0.9900 .
C36 H36B 0.9900 .
C36 C37 1.532(3) .
C37 H37A 0.9900 .
C37 H37B 0.9900 .
C37 C38 1.523(3) .
C38 H38A 0.9900 .
C38 H38B 0.9900 .
C38 C39 1.529(3) .
C39 H39A 0.9900 .
C39 H39B 0.9900 .
C39 C40 1.523(3) .
C40 H40A 0.9900 .
C40 H40B 0.9900 .
C41 H41 1.0000 .
C41 C42 1.515(3) .
C41 C46 1.529(3) .
C42 H42A 0.9900 .
C42 H42B 0.9900 .
C42 C43 1.525(3) .
C43 H43A 0.9900 .
C43 H43B 0.9900 .
C43 C44 1.522(4) .
C44 H44A 0.9900 .
C44 H44B 0.9900 .
C44 C45 1.521(4) .
C45 H45A 0.9900 .
C45 H45B 0.9900 .
C45 C46 1.525(3) .
C46 H46A 0.9900 .
C46 H46B 0.9900 .
C47 H47 0.9500 .
C47 C48 1.330(3) .
C48 H48 0.9500 .
C49 H49 1.0000 .
C49 C50 1.530(3) .
C49 C54 1.524(3) .
C50 H50A 0.9900 .
C50 H50B 0.9900 .
C50 C51 1.527(3) .
C51 H51A 0.9900 .
C51 H51B 0.9900 .
C51 C52 1.526(3) .
C52 H52A 0.9900 .
C52 H52B 0.9900 .
C52 C53 1.529(3) .
C53 H53A 0.9900 .
C53 H53B 0.9900 .
C53 C54 1.527(3) .
C54 H54A 0.9900 .
C54 H54B 0.9900 .
C55 H55 1.0000 .
C55 C56 1.516(3) .
C55 C60 1.509(3) .
C56 H56A 0.9900 .
C56 H56B 0.9900 .
C56 C57 1.533(4) .
C57 H57A 0.9900 .
C57 H57B 0.9900 .
C57 C58 1.497(3) .
C58 H58A 0.9900 .
C58 H58B 0.9900 .
C58 C59 1.514(4) .
C59 H59A 0.9900 .
C59 H59B 0.9900 .
C59 C60 1.531(4) .
C60 H60A 0.9900 .
C60 H60B 0.9900 .
C61 H61 0.9500 .
C61 C62 1.398(5) .
C61 C66 1.356(5) .
C62 H62 0.9500 .
C62 C63 1.352(5) .
C63 H63 0.9500 .
C63 C64 1.383(6) .
C64 H64 0.9500 .
C64 C65 1.392(6) .
C65 H65 0.9500 .
C65 C66 1.371(5) .
C66 C67 1.514(5) .
C67 H67A 0.9800 .
C67 H67B 0.9800 .
C67 H67C 0.9800 .

loop_
_geom_torsion_atom_site_label_1
_geom_torsion_atom_site_label_2
_geom_torsion_atom_site_label_3
_geom_torsion_atom_site_label_4
_geom_torsion
_geom_torsion_site_symmetry_1
_geom_torsion_site_symmetry_4
K1 Co1 N1 K1 89.35(6) . 2_666
K1 Co1 N1 K1 -89.35(6) 2_666 .
K1 Co1 N2 K1 -51.40(5) . 2_666
K1 N1 N4 K1 -90.17(4) 2_666 .
K1 N1 N4 K1 90.17(4) . 2_666
K1 N2 N3 K2 -81.0(2) 2_666 2_666
K1 N8 C2 Co1 81.34(16) . .
K1 N8 C2 N7 -88.49(13) . .
K1 N8 C26 C25 75.09(19) . .
K1 N8 C27 C28 65.05(17) . .
K1 N8 C27 C32 -171.05(13) . .
K2 Co2 N9 K2 55.49(4) 2_566 .
K2 Co2 N10 K2 -86.90(6) 2_566 .
K2 Co2 N10 K2 86.90(6) . 2_566
K2 N9 N12 K1 67.8(5) . .
K2 N10 N11 K2 -86.90(5) 2_566 .
K2 N10 N11 K2 86.90(5) . 2_566
N1 Co1 N2 K1 5.18(9) . 2_666
N2 Co1 N1 K1 -94.61(8) . .
N2 Co1 N1 K1 -5.26(9) . 2_666
N5 C5 C6 N6 -0.8(3) . .
N5 C7 C8 C9 -176.1(2) . .
N5 C7 C12 C11 176.8(2) . .
N6 C13 C14 C15 -178.63(19) . .
N6 C13 C18 C17 177.6(2) . .
N7 C19 C20 C21 -177.79(19) . .
N7 C19 C24 C23 179.41(17) . .
N7 C25 C26 N8 -0.7(3) . .
N8 C27 C28 C29 -177.42(17) . .
N8 C27 C32 C31 176.16(18) . .
N9 Co2 N10 K2 82.56(9) . 2_566
N9 Co2 N10 K2 -4.34(9) . .
N10 Co2 N9 K2 4.38(9) . .
N13 C33 C34 N14 -0.3(2) . .
N13 C35 C36 C37 -177.39(18) . .
N13 C35 C40 C39 177.41(17) . .
N14 C41 C42 C43 178.76(18) . .
N14 C41 C46 C45 -177.55(19) . .
N15 C47 C48 N16 0.4(3) . .
N15 C49 C50 C51 177.5(2) . .
N15 C49 C54 C53 -178.07(18) . .
N16 C55 C56 C57 -173.0(2) . .
N16 C55 C60 C59 175.9(2) . .
C1 Co1 N1 K1 144.09(7) . .
C1 Co1 N1 K1 -126.56(7) . 2_666
C1 Co1 N2 K1 129.09(7) . 2_666
C1 N5 C5 C6 1.5(3) . .
C1 N5 C7 C8 86.5(3) . .
C1 N5 C7 C12 -149.6(2) . .
C1 N6 C6 C5 -0.1(3) . .
C1 N6 C13 C14 137.9(2) . .
C1 N6 C13 C18 -97.6(2) . .
C2 Co1 N1 K1 120.57(7) . 2_666
C2 Co1 N1 K1 31.22(8) . .
C2 Co1 N2 K1 -114.61(7) . 2_666
C2 N7 C19 C20 101.7(2) . .
C2 N7 C19 C24 -132.8(2) . .
C2 N7 C25 C26 1.5(3) . .
C2 N8 C26 C25 -0.4(3) . .
C2 N8 C27 C28 147.24(19) . .
C2 N8 C27 C32 -88.9(2) . .
C3 Co2 N9 K2 131.87(7) . .
C3 Co2 N10 K2 -135.82(7) . .
C3 Co2 N10 K2 -48.92(9) . 2_566
C3 N13 C33 C34 0.4(3) . .
C3 N13 C35 C36 157.90(19) . .
C3 N13 C35 C40 -77.7(2) . .
C3 N14 C34 C33 0.1(3) . .
C3 N14 C41 C42 113.5(2) . .
C3 N14 C41 C46 -122.0(2) . .
C4 Co2 N9 K2 -118.59(7) . .
C4 Co2 N10 K2 -157.74(7) . 2_566
C4 Co2 N10 K2 115.35(7) . .
C4 N15 C47 C48 -0.2(3) . .
C4 N15 C49 C50 -127.1(2) . .
C4 N15 C49 C54 107.5(2) . .
C4 N16 C48 C47 -0.5(3) . .
C4 N16 C55 C56 120.4(2) . .
C4 N16 C55 C60 -115.2(2) . .
C5 N5 C1 Co1 177.71(17) . .
C5 N5 C1 N6 -1.5(2) . .
C5 N5 C7 C8 -83.9(3) . .
C5 N5 C7 C12 40.0(3) . .
C6 N6 C1 Co1 -178.27(17) . .
C6 N6 C1 N5 1.0(2) . .
C6 N6 C13 C14 -46.7(3) . .
C6 N6 C13 C18 77.7(3) . .
C7 N5 C1 Co1 6.2(3) . .
C7 N5 C1 N6 -173.00(19) . .
C7 N5 C5 C6 172.9(2) . .
C7 C8 C9 C10 -56.6(3) . .
C8 C7 C12 C11 -59.0(3) . .
C8 C9 C10 C11 55.1(3) . .
C9 C10 C11 C12 -55.8(3) . .
C10 C11 C12 C7 57.9(3) . .
C12 C7 C8 C9 58.6(3) . .
C13 N6 C1 Co1 -2.4(3) . .
C13 N6 C1 N5 176.80(18) . .
C13 N6 C6 C5 -175.9(2) . .
C13 C14 C15 C16 -55.5(3) . .
C14 C13 C18 C17 -57.2(3) . .
C14 C15 C16 C17 55.1(3) . .
C15 C16 C17 C18 -55.8(3) . .
C16 C17 C18 C13 56.8(3) . .
C18 C13 C14 C15 56.5(3) . .
C19 N7 C2 Co1 17.4(3) . .
C19 N7 C2 K1 107.32(18) . .
C19 N7 C2 N8 -172.07(18) . .
C19 N7 C25 C26 172.0(2) . .
C19 C20 C21 C22 -55.2(3) . .
C20 C19 C24 C23 -55.9(2) . .
C20 C21 C22 C23 55.5(3) . .
C21 C22 C23 C24 -56.2(3) . .
C22 C23 C24 C19 56.1(3) . .
C24 C19 C20 C21 55.9(3) . .
C25 N7 C2 Co1 -172.21(16) . .
C25 N7 C2 K1 -82.28(16) . .
C25 N7 C2 N8 -1.7(2) . .
C25 N7 C19 C20 -67.6(3) . .
C25 N7 C19 C24 57.8(3) . .
C26 N8 C2 Co1 171.07(17) . .
C26 N8 C2 K1 89.73(16) . .
C26 N8 C2 N7 1.2(2) . .
C26 N8 C27 C28 -43.8(3) . .
C26 N8 C27 C32 80.1(2) . .
C27 N8 C2 Co1 -18.9(3) . .
C27 N8 C2 K1 -100.20(17) . .
C27 N8 C2 N7 171.32(18) . .
C27 N8 C26 C25 -170.4(2) . .
C27 C28 C29 C30 -57.4(2) . .
C28 C27 C32 C31 -58.4(2) . .
C28 C29 C30 C31 55.4(3) . .
C29 C30 C31 C32 -54.7(3) . .
C30 C31 C32 C27 56.3(3) . .
C32 C27 C28 C29 58.6(2) . .
C33 N13 C3 Co2 179.22(16) . .
C33 N13 C3 N14 -0.3(2) . .
C33 N13 C35 C36 -25.2(3) . .
C33 N13 C35 C40 99.1(2) . .
C34 N14 C3 Co2 -179.47(15) . .
C34 N14 C3 N13 0.1(2) . .
C34 N14 C41 C42 -66.4(3) . .
C34 N14 C41 C46 58.1(3) . .
C35 N13 C3 Co2 -3.6(3) . .
C35 N13 C3 N14 176.89(18) . .
C35 N13 C33 C34 -176.7(2) . .
C35 C36 C37 C38 -56.7(2) . .
C36 C35 C40 C39 -57.6(2) . .
C36 C37 C38 C39 55.2(3) . .
C37 C38 C39 C40 -54.8(3) . .
C38 C39 C40 C35 55.5(2) . .
C40 C35 C36 C37 58.1(2) . .
C41 N14 C3 Co2 0.6(3) . .
C41 N14 C3 N13 -179.82(19) . .
C41 N14 C34 C33 -179.9(2) . .
C41 C42 C43 C44 -55.5(3) . .
C42 C41 C46 C45 -53.5(3) . .
C42 C43 C44 C45 55.2(3) . .
C43 C44 C45 C46 -54.4(3) . .
C44 C45 C46 C41 53.4(3) . .
C46 C41 C42 C43 54.6(3) . .
C47 N15 C4 Co2 176.35(17) . .
C47 N15 C4 N16 -0.1(2) . .
C47 N15 C49 C50 52.0(3) . .
C47 N15 C49 C54 -73.4(3) . .
C48 N16 C4 Co2 -175.97(18) . .
C48 N16 C4 N15 0.4(3) . .
C48 N16 C55 C56 -57.7(3) . .
C48 N16 C55 C60 66.7(3) . .
C49 N15 C4 Co2 -4.5(3) . .
C49 N15 C4 N16 179.07(19) . .
C49 N15 C47 C48 -179.4(2) . .
C49 C50 C51 C52 56.4(3) . .
C50 C49 C54 C53 56.5(3) . .
C50 C51 C52 C53 -56.0(3) . .
C51 C52 C53 C54 56.2(3) . .
C52 C53 C54 C49 -56.4(3) . .
C54 C49 C50 C51 -56.7(3) . .
C55 N16 C4 Co2 5.7(3) . .
C55 N16 C4 N15 -178.0(2) . .
C55 N16 C48 C47 177.8(2) . .
C55 C56 C57 C58 -57.4(3) . .
C56 C55 C60 C59 -58.3(3) . .
C56 C57 C58 C59 52.0(3) . .
C57 C58 C59 C60 -51.0(3) . .
C58 C59 C60 C55 54.2(3) . .
C60 C55 C56 C57 60.4(3) . .
C61 C62 C63 C64 4.0(6) . .
C62 C61 C66 C65 -0.8(5) . .
C62 C61 C66 C67 179.2(3) . .
C62 C63 C64 C65 -6.3(7) . .
C63 C64 C65 C66 5.2(7) . .
C64 C65 C66 C61 -1.6(6) . .
C64 C65 C66 C67 178.4(4) . .
C66 C61 C62 C63 -0.4(6) . .

loop_
_smtbx_masks_void_nr
_smtbx_masks_void_average_x
_smtbx_masks_void_average_y
_smtbx_masks_void_average_z
_smtbx_masks_void_volume
_smtbx_masks_void_count_electrons
1 0.000 0.000 0.000 345.1 29.7
2 0.000 0.000 0.500 14.7 0.0
3 0.000 0.500 0.000 11.1 0.0
